data_8103555
loop_
_publ_author_name
'Hesse, K.F.'
'Liebau, F.'

_publ_section_title
;
 Crystal chemistry of silica-rich barium silicates refinement of the
 crystal structures of Ba4 (Si6 O16), Ba5 (Si8 O21) and Ba6 (Si10 O26),
 silicates with triple quadruple and quintuple chains
;
_journal_name_full 'Zeitschrift fuer Kristallographie (149,1979-)'
_journal_page_first 3
_journal_page_last 17
_journal_volume 153
_journal_year 1980
_chemical_formula_sum 'Ba5 O21 Si8'
_chemical_name_systematic 'Ba5 (Si8 O21)'
_space_group_IT_number 15
_symmetry_space_group_name_Hall '-C 2yc'
_symmetry_space_group_name_H-M 'C 1 2/c 1'
_cell_angle_alpha 90
_cell_angle_beta 98.1
_cell_angle_gamma 90
_cell_formula_units_Z 4
_cell_length_a 32.675
_cell_length_b 4.695
_cell_length_c 13.894
_cell_volume 2110.202
_citation_journal_id_ASTM ZEKRDZ
_cod_data_source_file Hesse_ZEKRDZ_1980_279.cif
_cod_data_source_block Ba5O21Si8
_cod_database_code 8103555

loop_
_symmetry_equiv_pos_as_xyz
x,y,z
-x,y,-z+1/2
-x,-y,-z
x,-y,z-1/2
x+1/2,y+1/2,z
-x+1/2,y+1/2,-z+1/2
-x+1/2,-y+1/2,-z
x+1/2,-y+1/2,z-1/2

loop_
_atom_site_label
_atom_site_type_symbol
_atom_site_fract_x
_atom_site_fract_y
_atom_site_fract_z
_atom_site_occupancy
_atom_site_U_iso_or_equiv
O7 O-2 0.4563 0.009 0.4374 1 0.0
O10 O-2 0.4357 0.473 0.1137 1 0.0
Ba3 Ba+2 0 0 0 1 0.0
O6 O-2 0.3813 0.0282 0.352 1 0.0
O8 O-2 0.4316 0.4026 0.3069 1 0.0
Si1 Si+4 0.3073 0.5431 0.3969 1 0.0
O5 O-2 0.3334 0.014 0.1772 1 0.0
Ba2 Ba+2 0.3882 0.0298 0.0537 1 0.0
Si3 Si+4 0.4284 0.069 0.3383 1 0.0
O9 O-2 0.4382 0.9019 0.2386 1 0.0
O4 O-2 0.3222 0.3598 0.3038 1 0.0
O1 O-2 0.2624 0.5438 0.4188 1 0.0
O2 O-2 0.3404 0.472 0.4924 1 0.0
Si4 Si+4 0.4505 0.5761 0.2225 1 0.0
O3 O-2 0.3035 0.8663 0.3506 1 0.0
O11 O-2 0.5 0.555 0.25 1 0.0
Ba1 Ba+2 0.2816 0.5248 0.1172 1 0.0
Si2 Si+4 0.3348 0.0391 0.2885 1 0.0
